data_7024087
loop_
_publ_author_name
'Campbell, Ross'
'Conway, Ben'
'Fairweather, Graham S.'
'Garc\'ia-Alvarez, Pablo'
'Kennedy, Alan R.'
'Klett, Jan'
'Mulvey, Robert E.'
'O'Hara, Charles T'
'Robertson, Gemma M.'

_publ_section_title
;
 cis-2,6-Dimethylpiperidide: a structural mimic for TMP
 (2,2,6,6-tetramethylpiperidide) or DA (diisopropylamide)?
;
_journal_issue 2
_journal_name_full 'Dalton transactions (Cambridge, England : 2003)'
_journal_page_first 511
_journal_page_last 519
_journal_paper_doi 10.1039/b910801g
_journal_volume 39
_journal_year 2010
_chemical_absolute_configuration ad
_chemical_formula_sum 'C21 H48 N3 Na Zn'
_chemical_formula_weight 430.98
_chemical_name_systematic
;
?
;
_space_group_IT_number 1
_symmetry_cell_setting triclinic
_symmetry_space_group_name_Hall 'P 1'
_symmetry_space_group_name_H-M 'P 1'
_atom_sites_solution_hydrogens geom
_atom_sites_solution_primary direct
_atom_sites_solution_secondary difmap
_audit_creation_method SHELXL-97
_cell_angle_alpha 61.815(4)
_cell_angle_beta 78.623(4)
_cell_angle_gamma 73.435(5)
_cell_formula_units_Z 1
_cell_length_a 8.3370(4)
_cell_length_b 9.6409(5)
_cell_length_c 9.7024(4)
_cell_measurement_reflns_used 6995
_cell_measurement_temperature 123(2)
_cell_measurement_theta_max 71.66
_cell_measurement_theta_min 3.31
_cell_volume 657.03(6)
_computing_structure_refinement 'SHELXL-97 (Sheldrick, 1997)'
_diffrn_ambient_temperature 123(2)
_diffrn_measured_fraction_theta_full 0.992
_diffrn_measured_fraction_theta_max 0.984
_diffrn_measurement_device_type 'Oxford Diffraction Gemini S'
_diffrn_measurement_method 'omega scans'
_diffrn_radiation_monochromator graphite
_diffrn_radiation_source 'fine-focus sealed tube'
_diffrn_radiation_type CuK\a
_diffrn_radiation_wavelength 1.54180
_diffrn_reflns_av_R_equivalents 0.0418
_diffrn_reflns_av_sigmaI/netI 0.0229
_diffrn_reflns_limit_h_max 10
_diffrn_reflns_limit_h_min -10
_diffrn_reflns_limit_k_max 11
_diffrn_reflns_limit_k_min -11
_diffrn_reflns_limit_l_max 11
_diffrn_reflns_limit_l_min -11
_diffrn_reflns_number 6022
_diffrn_reflns_theta_full 65.00
_diffrn_reflns_theta_max 71.69
_diffrn_reflns_theta_min 5.34
_exptl_absorpt_coefficient_mu 1.502
_exptl_absorpt_correction_T_max 0.948
_exptl_absorpt_correction_T_min 0.864
_exptl_absorpt_correction_type analytical
_exptl_absorpt_process_details
;
CrysAlis RED, Oxford Diffraction Ltd.,
Version 1.171.32.29 (release 10-06-2008 CrysAlis171 .NET)
(compiled Jun 10 2008,16:49:55)
Analytical numeric absorption correction using a multifaceted crystal
model based on expressions derived by R.C. Clark & J.S. Reid.
(Clark, R. C. & Reid, J. S. (1995). Acta Cryst. A51, 887-897)
;
_exptl_crystal_colour colourless
_exptl_crystal_density_diffrn 1.089
_exptl_crystal_density_method 'not measured'
_exptl_crystal_description lump
_exptl_crystal_F_000 236
_exptl_crystal_size_max 0.60
_exptl_crystal_size_mid 0.33
_exptl_crystal_size_min 0.15
_refine_diff_density_max 1.021
_refine_diff_density_min -1.187
_refine_diff_density_rms 0.115
_refine_ls_abs_structure_details 'Flack H D (1983), Acta Cryst. A39, 876-881'
_refine_ls_abs_structure_Flack 0.15(5)
_refine_ls_extinction_method none
_refine_ls_goodness_of_fit_ref 1.061
_refine_ls_hydrogen_treatment constr
_refine_ls_matrix_type full
_refine_ls_number_parameters 248
_refine_ls_number_reflns 3312
_refine_ls_number_restraints 3
_refine_ls_restrained_S_all 1.060
_refine_ls_R_factor_all 0.0658
_refine_ls_R_factor_gt 0.0658
_refine_ls_shift/su_max 0.000
_refine_ls_shift/su_mean 0.000
_refine_ls_structure_factor_coef Fsqd
_refine_ls_weighting_details 'calc w=1/[\s^2^(Fo^2^)+(0.1642P)^2^+0.2479P] where P=(Fo^2^+2Fc^2^)/3'
_refine_ls_weighting_scheme calc
_refine_ls_wR_factor_gt 0.1841
_refine_ls_wR_factor_ref 0.1841
_reflns_number_gt 3302
_reflns_number_total 3312
_reflns_threshold_expression I>2\s(I)
_cod_data_source_file b910801g.txt
_cod_data_source_block coh0409
_cod_original_cell_volume 657.03(5)
_cod_original_sg_symbol_H-M P1
_cod_database_code 7024087

loop_
_symmetry_equiv_pos_as_xyz
'x, y, z'

loop_
_atom_site_label
_atom_site_type_symbol
_atom_site_fract_x
_atom_site_fract_y
_atom_site_fract_z
_atom_site_U_iso_or_equiv
_atom_site_adp_type
_atom_site_occupancy
_atom_site_symmetry_multiplicity
_atom_site_calc_flag
_atom_site_refinement_flags
Zn1 Zn 0.1766(2) 0.4733(2) 0.1227(2) 0.0290(2) Uani 1 1 d .
Na1 Na -0.0732(3) 0.8568(3) -0.0138(3) 0.0323(5) Uani 1 1 d .
N1 N -0.2892(7) 0.9774(7) -0.2016(6) 0.0372(11) Uani 1 1 d .
N2 N -0.0995(7) 1.1494(6) -0.1191(6) 0.0352(10) Uani 1 1 d .
N3 N 0.0052(6) 0.6157(6) 0.2105(5) 0.0279(9) Uani 1 1 d .
C1 C -0.4541(9) 0.9659(10) -0.1171(10) 0.0507(16) Uani 1 1 d .
H1A H -0.4702 1.0110 -0.0423 0.076 Uiso 1 1 calc R
H1B H -0.4615 0.8524 -0.0604 0.076 Uiso 1 1 calc R
H1C H -0.5412 1.0265 -0.1918 0.076 Uiso 1 1 calc R
C2 C -0.2676(10) 0.8973(12) -0.3048(10) 0.057(2) Uani 1 1 d .
H2A H -0.2569 0.7809 -0.2403 0.085 Uiso 1 1 calc R
H2B H -0.1663 0.9169 -0.3755 0.085 Uiso 1 1 calc R
H2C H -0.3655 0.9412 -0.3666 0.085 Uiso 1 1 calc R
C3 C -0.2707(10) 1.1432(9) -0.3002(8) 0.0480(16) Uani 1 1 d .
H3A H -0.3703 1.2059 -0.3617 0.058 Uiso 1 1 calc R
H3B H -0.1710 1.1430 -0.3750 0.058 Uiso 1 1 calc R
C4 C -0.2516(10) 1.2255(8) -0.2065(9) 0.0463(15) Uani 1 1 d .
H4A H -0.2489 1.3395 -0.2789 0.056 Uiso 1 1 calc R
H4B H -0.3511 1.2250 -0.1314 0.056 Uiso 1 1 calc R
C5 C -0.1193(10) 1.2154(9) -0.0070(8) 0.0480(15) Uani 1 1 d .
H5A H -0.0198 1.1679 0.0532 0.072 Uiso 1 1 calc R
H5B H -0.2189 1.1898 0.0646 0.072 Uiso 1 1 calc R
H5C H -0.1325 1.3328 -0.0637 0.072 Uiso 1 1 calc R
C6 C 0.0496(10) 1.1843(9) -0.2235(10) 0.0502(16) Uani 1 1 d .
H6A H 0.0337 1.3011 -0.2887 0.075 Uiso 1 1 calc R
H6B H 0.0693 1.1300 -0.2909 0.075 Uiso 1 1 calc R
H6C H 0.1464 1.1456 -0.1615 0.075 Uiso 1 1 calc R
C7 C -0.1432(8) 0.5500(7) 0.2907(7) 0.0336(11) Uani 1 1 d .
H7 H -0.1086 0.4487 0.3876 0.040 Uiso 1 1 calc R
C8 C -0.2789(8) 0.6670(10) 0.3385(9) 0.0449(15) Uani 1 1 d .
H8A H -0.3746 0.6158 0.3961 0.054 Uiso 1 1 calc R
H8B H -0.3201 0.7650 0.2433 0.054 Uiso 1 1 calc R
C9 C -0.2120(10) 0.7148(9) 0.4424(9) 0.0470(15) Uani 1 1 d .
H9A H -0.2967 0.8026 0.4584 0.056 Uiso 1 1 calc R
H9B H -0.1911 0.6212 0.5461 0.056 Uiso 1 1 calc R
C10 C -0.0510(9) 0.7708(9) 0.3661(8) 0.0421(14) Uani 1 1 d .
H10A H -0.0003 0.7859 0.4408 0.051 Uiso 1 1 calc R
H10B H -0.0765 0.8763 0.2730 0.051 Uiso 1 1 calc R
C11 C 0.0763(8) 0.6482(8) 0.3155(7) 0.0360(12) Uani 1 1 d .
H11 H 0.1052 0.5445 0.4119 0.043 Uiso 1 1 calc R
C12 C -0.2129(9) 0.5075(9) 0.1841(9) 0.0451(15) Uani 1 1 d .
H12A H -0.2452 0.6051 0.0874 0.068 Uiso 1 1 calc R
H12B H -0.3113 0.4620 0.2384 0.068 Uiso 1 1 calc R
H12C H -0.1266 0.4281 0.1585 0.068 Uiso 1 1 calc R
C13 C 0.2356(9) 0.7070(10) 0.2402(9) 0.0484(16) Uani 1 1 d .
H13A H 0.3190 0.6232 0.2188 0.073 Uiso 1 1 calc R
H13B H 0.2794 0.7311 0.3111 0.073 Uiso 1 1 calc R
H13C H 0.2118 0.8049 0.1416 0.073 Uiso 1 1 calc R
C14 C 0.2731(7) 0.5796(7) -0.1045(6) 0.0304(11) Uani 1 1 d .
C15 C 0.2075(10) 0.7617(8) -0.1953(8) 0.0467(15) Uani 1 1 d .
H15A H 0.2140 0.8150 -0.1326 0.070 Uiso 1 1 calc R
H15B H 0.0905 0.7837 -0.2168 0.070 Uiso 1 1 calc R
H15C H 0.2758 0.8030 -0.2944 0.070 Uiso 1 1 calc R
C16 C 0.4634(8) 0.5533(9) -0.1025(9) 0.0448(14) Uani 1 1 d .
H16A H 0.5152 0.5868 -0.2098 0.067 Uiso 1 1 calc R
H16B H 0.5108 0.4388 -0.0387 0.067 Uiso 1 1 calc R
H16C H 0.4855 0.6176 -0.0576 0.067 Uiso 1 1 calc R
C17 C 0.2469(12) 0.4993(12) -0.2009(9) 0.0565(19) Uani 1 1 d .
H17A H 0.3054 0.5440 -0.3052 0.085 Uiso 1 1 calc R
H17B H 0.1268 0.5202 -0.2115 0.085 Uiso 1 1 calc R
H17C H 0.2920 0.3826 -0.1473 0.085 Uiso 1 1 calc R
C18 C 0.2571(9) 0.2332(7) 0.2740(7) 0.0410(14) Uani 1 1 d .
C19 C 0.1139(12) 0.1494(10) 0.3674(9) 0.0531(17) Uani 1 1 d .
H19A H 0.1601 0.0348 0.4322 0.080 Uiso 1 1 calc R
H19B H 0.0393 0.1599 0.2949 0.080 Uiso 1 1 calc R
H19C H 0.0505 0.1996 0.4349 0.080 Uiso 1 1 calc R
C20 C 0.3581(15) 0.2264(12) 0.3942(14) 0.083(4) Uani 1 1 d .
H20A H 0.2894 0.2931 0.4448 0.125 Uiso 1 1 calc R
H20B H 0.4595 0.2671 0.3409 0.125 Uiso 1 1 calc R
H20C H 0.3900 0.1145 0.4737 0.125 Uiso 1 1 calc R
C21 C 0.3579(13) 0.1320(10) 0.1856(11) 0.059(2) Uani 1 1 d .
H21A H 0.4213 0.0289 0.2599 0.089 Uiso 1 1 calc R
H21B H 0.4358 0.1918 0.1040 0.089 Uiso 1 1 calc R
H21C H 0.2799 0.1116 0.1373 0.089 Uiso 1 1 calc R

loop_
_atom_site_aniso_label
_atom_site_aniso_U_11
_atom_site_aniso_U_22
_atom_site_aniso_U_33
_atom_site_aniso_U_23
_atom_site_aniso_U_13
_atom_site_aniso_U_12
Zn1 0.0283(3) 0.0281(3) 0.0258(3) -0.0117(2) 0.0017(2) -0.0023(2)
Na1 0.0302(11) 0.0330(11) 0.0317(11) -0.0138(9) -0.0038(9) -0.0039(9)
N1 0.030(2) 0.045(3) 0.043(3) -0.024(2) -0.007(2) -0.007(2)
N2 0.035(3) 0.037(2) 0.038(2) -0.021(2) -0.002(2) -0.007(2)
N3 0.026(2) 0.032(2) 0.030(2) -0.0204(18) 0.0024(18) -0.0041(18)
C1 0.033(3) 0.059(4) 0.065(4) -0.036(4) 0.007(3) -0.009(3)
C2 0.042(4) 0.087(6) 0.058(4) -0.048(4) -0.011(3) -0.004(4)
C3 0.046(4) 0.053(4) 0.042(3) -0.015(3) -0.012(3) -0.010(3)
C4 0.053(4) 0.035(3) 0.050(3) -0.014(3) -0.014(3) -0.009(3)
C5 0.056(4) 0.048(4) 0.045(3) -0.027(3) -0.010(3) -0.004(3)
C6 0.045(4) 0.047(4) 0.061(4) -0.030(3) 0.012(3) -0.014(3)
C7 0.030(3) 0.035(3) 0.034(3) -0.018(2) 0.007(2) -0.007(2)
C8 0.029(3) 0.060(4) 0.051(4) -0.034(3) 0.013(3) -0.010(3)
C9 0.049(4) 0.050(4) 0.046(3) -0.033(3) 0.011(3) -0.006(3)
C10 0.048(4) 0.045(3) 0.041(3) -0.029(3) 0.003(3) -0.010(3)
C11 0.036(3) 0.041(3) 0.036(3) -0.021(2) -0.002(2) -0.009(2)
C12 0.035(3) 0.055(4) 0.059(4) -0.039(3) 0.004(3) -0.009(3)
C13 0.039(3) 0.065(4) 0.055(4) -0.036(3) 0.001(3) -0.019(3)
C14 0.028(3) 0.035(3) 0.026(2) -0.015(2) 0.011(2) -0.010(2)
C15 0.044(4) 0.041(3) 0.034(3) -0.010(3) 0.005(3) 0.004(3)
C16 0.032(3) 0.046(3) 0.053(4) -0.024(3) 0.013(3) -0.010(3)
C17 0.067(5) 0.074(5) 0.046(4) -0.037(4) 0.010(3) -0.032(4)
C18 0.047(4) 0.030(3) 0.028(3) -0.007(2) 0.006(3) 0.001(2)
C19 0.060(5) 0.043(4) 0.041(4) -0.011(3) 0.000(3) -0.009(3)
C20 0.085(7) 0.055(5) 0.091(7) 0.002(4) -0.065(6) -0.012(5)
C21 0.063(5) 0.038(3) 0.057(5) -0.013(3) 0.012(4) -0.007(3)

loop_
_atom_type_symbol
_atom_type_description
_atom_type_scat_dispersion_real
_atom_type_scat_dispersion_imag
_atom_type_scat_source
Zn Zn -1.5491 0.6778 'International Tables Vol C Tables 4.2.6.8 and 6.1.1.4'
Na Na 0.1353 0.1239 'International Tables Vol C Tables 4.2.6.8 and 6.1.1.4'
N N 0.0311 0.0180 'International Tables Vol C Tables 4.2.6.8 and 6.1.1.4'
C C 0.0181 0.0091 'International Tables Vol C Tables 4.2.6.8 and 6.1.1.4'
H H 0.0000 0.0000 'International Tables Vol C Tables 4.2.6.8 and 6.1.1.4'

loop_
_geom_angle_atom_site_label_1
_geom_angle_atom_site_label_2
_geom_angle_atom_site_label_3
_geom_angle
N3 Zn1 C14 118.4(2)
N3 Zn1 C18 117.8(2)
C14 Zn1 C18 123.7(2)
N3 Zn1 Na1 41.49(14)
C14 Zn1 Na1 77.90(17)
C18 Zn1 Na1 158.10(19)
N3 Na1 N1 137.69(19)
N3 Na1 N2 140.64(18)
N1 Na1 N2 75.93(18)
N3 Na1 Zn1 35.24(12)
N1 Na1 Zn1 127.90(15)
N2 Na1 Zn1 149.02(15)
C1 N1 C3 113.6(6)
C1 N1 C2 106.9(5)
C3 N1 C2 108.0(6)
C1 N1 Na1 109.6(4)
C3 N1 Na1 105.2(3)
C2 N1 Na1 113.7(4)
C6 N2 C5 109.7(6)
C6 N2 C4 111.1(6)
C5 N2 C4 107.1(6)
C6 N2 Na1 105.8(4)
C5 N2 Na1 117.8(4)
C4 N2 Na1 105.3(4)
C11 N3 C7 109.2(4)
C11 N3 Zn1 112.8(4)
C7 N3 Zn1 112.9(3)
C11 N3 Na1 109.3(3)
C7 N3 Na1 109.1(3)
Zn1 N3 Na1 103.3(2)
N1 C1 H1A 109.5
N1 C1 H1B 109.5
H1A C1 H1B 109.5
N1 C1 H1C 109.5
H1A C1 H1C 109.5
H1B C1 H1C 109.5
N1 C2 H2A 109.5
N1 C2 H2B 109.5
H2A C2 H2B 109.5
N1 C2 H2C 109.5
H2A C2 H2C 109.5
H2B C2 H2C 109.5
N1 C3 C4 112.8(6)
N1 C3 H3A 109.0
C4 C3 H3A 109.0
N1 C3 H3B 109.0
C4 C3 H3B 109.0
H3A C3 H3B 107.8
N2 C4 C3 113.8(6)
N2 C4 H4A 108.8
C3 C4 H4A 108.8
N2 C4 H4B 108.8
C3 C4 H4B 108.8
H4A C4 H4B 107.7
N2 C5 H5A 109.5
N2 C5 H5B 109.5
H5A C5 H5B 109.5
N2 C5 H5C 109.5
H5A C5 H5C 109.5
H5B C5 H5C 109.5
N2 C6 H6A 109.5
N2 C6 H6B 109.5
H6A C6 H6B 109.5
N2 C6 H6C 109.5
H6A C6 H6C 109.5
H6B C6 H6C 109.5
N3 C7 C8 112.2(5)
N3 C7 C12 109.4(5)
C8 C7 C12 110.1(5)
N3 C7 H7 108.4
C8 C7 H7 108.4
C12 C7 H7 108.4
C7 C8 C9 111.4(6)
C7 C8 H8A 109.4
C9 C8 H8A 109.4
C7 C8 H8B 109.4
C9 C8 H8B 109.4
H8A C8 H8B 108.0
C10 C9 C8 110.1(5)
C10 C9 H9A 109.6
C8 C9 H9A 109.6
C10 C9 H9B 109.6
C8 C9 H9B 109.6
H9A C9 H9B 108.2
C9 C10 C11 111.7(5)
C9 C10 H10A 109.3
C11 C10 H10A 109.3
C9 C10 H10B 109.3
C11 C10 H10B 109.3
H10A C10 H10B 107.9
N3 C11 C13 110.8(5)
N3 C11 C10 111.6(5)
C13 C11 C10 110.5(5)
N3 C11 H11 107.9
C13 C11 H11 107.9
C10 C11 H11 107.9
C7 C12 H12A 109.5
C7 C12 H12B 109.5
H12A C12 H12B 109.5
C7 C12 H12C 109.5
H12A C12 H12C 109.5
H12B C12 H12C 109.5
C11 C13 H13A 109.5
C11 C13 H13B 109.5
H13A C13 H13B 109.5
C11 C13 H13C 109.5
H13A C13 H13C 109.5
H13B C13 H13C 109.5
C15 C14 C16 106.1(5)
C15 C14 C17 107.7(6)
C16 C14 C17 107.0(6)
C15 C14 Zn1 116.3(4)
C16 C14 Zn1 107.9(4)
C17 C14 Zn1 111.4(4)
C14 C15 H15A 109.5
C14 C15 H15B 109.5
H15A C15 H15B 109.5
C14 C15 H15C 109.5
H15A C15 H15C 109.5
H15B C15 H15C 109.5
C14 C16 H16A 109.5
C14 C16 H16B 109.5
H16A C16 H16B 109.5
C14 C16 H16C 109.5
H16A C16 H16C 109.5
H16B C16 H16C 109.5
C14 C17 H17A 109.5
C14 C17 H17B 109.5
H17A C17 H17B 109.5
C14 C17 H17C 109.5
H17A C17 H17C 109.5
H17B C17 H17C 109.5
C19 C18 C20 106.5(7)
C19 C18 C21 104.3(6)
C20 C18 C21 113.1(8)
C19 C18 Zn1 113.5(5)
C20 C18 Zn1 107.3(5)
C21 C18 Zn1 112.1(4)
C18 C19 H19A 109.5
C18 C19 H19B 109.5
H19A C19 H19B 109.5
C18 C19 H19C 109.5
H19A C19 H19C 109.5
H19B C19 H19C 109.5
C18 C20 H20A 109.5
C18 C20 H20B 109.5
H20A C20 H20B 109.5
C18 C20 H20C 109.5
H20A C20 H20C 109.5
H20B C20 H20C 109.5
C18 C21 H21A 109.5
C18 C21 H21B 109.5
H21A C21 H21B 109.5
C18 C21 H21C 109.5
H21A C21 H21C 109.5
H21B C21 H21C 109.5

loop_
_geom_bond_atom_site_label_1
_geom_bond_atom_site_label_2
_geom_bond_distance
Zn1 N3 2.039(5)
Zn1 C14 2.048(5)
Zn1 C18 2.063(6)
Zn1 Na1 3.440(2)
Na1 N3 2.342(5)
Na1 N1 2.452(5)
Na1 N2 2.462(6)
N1 C1 1.459(9)
N1 C3 1.460(9)
N1 C2 1.488(8)
N2 C6 1.451(9)
N2 C5 1.462(8)
N2 C4 1.473(9)
N3 C11 1.461(6)
N3 C7 1.462(7)
C1 H1A 0.9800
C1 H1B 0.9800
C1 H1C 0.9800
C2 H2A 0.9800
C2 H2B 0.9800
C2 H2C 0.9800
C3 C4 1.514(10)
C3 H3A 0.9900
C3 H3B 0.9900
C4 H4A 0.9900
C4 H4B 0.9900
C5 H5A 0.9800
C5 H5B 0.9800
C5 H5C 0.9800
C6 H6A 0.9800
C6 H6B 0.9800
C6 H6C 0.9800
C7 C8 1.525(9)
C7 C12 1.533(8)
C7 H7 1.0000
C8 C9 1.531(9)
C8 H8A 0.9900
C8 H8B 0.9900
C9 C10 1.512(10)
C9 H9A 0.9900
C9 H9B 0.9900
C10 C11 1.546(9)
C10 H10A 0.9900
C10 H10B 0.9900
C11 C13 1.508(9)
C11 H11 1.0000
C12 H12A 0.9800
C12 H12B 0.9800
C12 H12C 0.9800
C13 H13A 0.9800
C13 H13B 0.9800
C13 H13C 0.9800
C14 C15 1.529(8)
C14 C16 1.536(8)
C14 C17 1.544(8)
C15 H15A 0.9800
C15 H15B 0.9800
C15 H15C 0.9800
C16 H16A 0.9800
C16 H16B 0.9800
C16 H16C 0.9800
C17 H17A 0.9800
C17 H17B 0.9800
C17 H17C 0.9800
C18 C19 1.527(11)
C18 C20 1.535(10)
C18 C21 1.560(11)
C19 H19A 0.9800
C19 H19B 0.9800
C19 H19C 0.9800
C20 H20A 0.9800
C20 H20B 0.9800
C20 H20C 0.9800
C21 H21A 0.9800
C21 H21B 0.9800
C21 H21C 0.9800

loop_
_geom_torsion_atom_site_label_1
_geom_torsion_atom_site_label_2
_geom_torsion_atom_site_label_3
_geom_torsion_atom_site_label_4
_geom_torsion
C14 Zn1 Na1 N3 -167.4(2)
C18 Zn1 Na1 N3 22.0(6)
N3 Zn1 Na1 N1 -121.5(3)
C14 Zn1 Na1 N1 71.1(2)
C18 Zn1 Na1 N1 -99.4(6)
N3 Zn1 Na1 N2 104.2(3)
C14 Zn1 Na1 N2 -63.2(3)
C18 Zn1 Na1 N2 126.3(6)
N3 Na1 N1 C1 50.3(5)
N2 Na1 N1 C1 -105.1(4)
Zn1 Na1 N1 C1 97.2(4)
N3 Na1 N1 C3 172.7(4)
N2 Na1 N1 C3 17.4(4)
Zn1 Na1 N1 C3 -140.3(4)
N3 Na1 N1 C2 -69.3(6)
N2 Na1 N1 C2 135.3(5)
Zn1 Na1 N1 C2 -22.3(6)
N3 Na1 N2 C6 100.0(5)
N1 Na1 N2 C6 -106.3(4)
Zn1 Na1 N2 C6 38.1(5)
N3 Na1 N2 C5 -23.0(6)
N1 Na1 N2 C5 130.8(5)
Zn1 Na1 N2 C5 -84.9(6)
N3 Na1 N2 C4 -142.2(5)
N1 Na1 N2 C4 11.5(4)
Zn1 Na1 N2 C4 155.9(4)
C14 Zn1 N3 C11 -103.8(4)
C18 Zn1 N3 C11 71.2(5)
Na1 Zn1 N3 C11 -117.9(4)
C14 Zn1 N3 C7 131.7(4)
C18 Zn1 N3 C7 -53.2(4)
Na1 Zn1 N3 C7 117.7(4)
C14 Zn1 N3 Na1 14.0(3)
C18 Zn1 N3 Na1 -170.9(3)
N1 Na1 N3 C11 -148.2(4)
N2 Na1 N3 C11 -7.8(5)
Zn1 Na1 N3 C11 120.3(4)
N1 Na1 N3 C7 -28.8(5)
N2 Na1 N3 C7 111.6(4)
Zn1 Na1 N3 C7 -120.3(4)
N1 Na1 N3 Zn1 91.5(3)
N2 Na1 N3 Zn1 -128.1(3)
C1 N1 C3 C4 74.4(7)
C2 N1 C3 C4 -167.2(6)
Na1 N1 C3 C4 -45.5(7)
C6 N2 C4 C3 73.8(7)
C5 N2 C4 C3 -166.4(6)
Na1 N2 C4 C3 -40.3(7)
N1 C3 C4 N2 63.1(9)
C11 N3 C7 C8 60.5(7)
Zn1 N3 C7 C8 -173.2(4)
Na1 N3 C7 C8 -59.0(5)
C11 N3 C7 C12 -177.1(5)
Zn1 N3 C7 C12 -50.7(6)
Na1 N3 C7 C12 63.5(5)
N3 C7 C8 C9 -56.7(8)
C12 C7 C8 C9 -178.8(6)
C7 C8 C9 C10 50.9(8)
C8 C9 C10 C11 -50.7(8)
C7 N3 C11 C13 176.7(6)
Zn1 N3 C11 C13 50.3(6)
Na1 N3 C11 C13 -64.0(6)
C7 N3 C11 C10 -59.7(6)
Zn1 N3 C11 C10 173.9(4)
Na1 N3 C11 C10 59.6(5)
C9 C10 C11 N3 56.3(7)
C9 C10 C11 C13 -179.9(6)
N3 Zn1 C14 C15 -0.7(5)
C18 Zn1 C14 C15 -175.4(5)
Na1 Zn1 C14 C15 8.8(4)
N3 Zn1 C14 C16 118.3(4)
C18 Zn1 C14 C16 -56.4(5)
Na1 Zn1 C14 C16 127.8(4)
N3 Zn1 C14 C17 -124.6(5)
C18 Zn1 C14 C17 60.7(6)
Na1 Zn1 C14 C17 -115.1(5)
N3 Zn1 C18 C19 50.3(6)
C14 Zn1 C18 C19 -134.9(5)
Na1 Zn1 C18 C19 34.0(9)
N3 Zn1 C18 C20 -67.1(7)
C14 Zn1 C18 C20 107.7(7)
Na1 Zn1 C18 C20 -83.4(9)
N3 Zn1 C18 C21 168.2(5)
C14 Zn1 C18 C21 -17.0(7)
Na1 Zn1 C18 C21 151.9(5)
